data_2013441
loop_
_publ_author_name
'Rodr\'iguez de Barbar\'in, Cecilia'
'Bern\`es, Sylvain'
'S\'anchez-Viesca, Francisco'
'Berros, Martha'

_publ_section_title
;
 4-(4-Bromophenyl)-2-methyl-1,3-thiazole
;
_journal_issue 7
_journal_name_full 'Acta Crystallographica Section C'
_journal_page_first o360
_journal_page_last o362
_journal_paper_doi 10.1107/S0108270103009740
_journal_volume 59
_journal_year 2003
_chemical_formula_iupac 'C10 H8 Br N S'
_chemical_formula_moiety 'C10 H8 Br N S'
_chemical_formula_sum 'C10 H8 Br N S'
_chemical_formula_weight 254.14
_chemical_name_systematic 2-methyl-4(4-bromophenyl)-thiazole
_space_group_IT_number 19
_symmetry_cell_setting orthorhombic
_symmetry_space_group_name_Hall 'P 2ac 2ab'
_symmetry_space_group_name_H-M 'P 21 21 21'
_atom_sites_solution_hydrogens geom
_atom_sites_solution_primary direct
_atom_sites_solution_secondary difmap
_audit_creation_method SHELXL-97
_cell_angle_alpha 90.00
_cell_angle_beta 90.00
_cell_angle_gamma 90.00
_cell_formula_units_Z 8
_cell_length_a 5.7339(7)
_cell_length_b 14.8229(15)
_cell_length_c 23.469(2)
_cell_measurement_reflns_used 58
_cell_measurement_temperature 296(2)
_cell_measurement_theta_max 11.635
_cell_measurement_theta_min 4.806
_cell_volume 1994.7(4)
_computing_cell_refinement XSCANS
_computing_data_collection 'XSCANS (Siemens, 1996)'
_computing_data_reduction XSCANS
_computing_molecular_graphics SHELXTL-Plus
_computing_publication_material 'SHELX97 (Sheldrick, 1997)'
_computing_structure_refinement 'SHELX97 (Sheldrick, 1997)'
_computing_structure_solution 'SHELXTL-Plus (Sheldrick, 1995)'
_diffrn_ambient_temperature 296(2)
_diffrn_measured_fraction_theta_full 0.947
_diffrn_measured_fraction_theta_max 0.947
_diffrn_measurement_device_type 'Siemens P4'
_diffrn_measurement_method '\w scan'
_diffrn_radiation_monochromator graphite
_diffrn_radiation_source 'fine-focus sealed tube'
_diffrn_radiation_type MoK\a
_diffrn_radiation_wavelength 0.71073
_diffrn_reflns_av_R_equivalents 0.0449
_diffrn_reflns_av_sigmaI/netI 0.1067
_diffrn_reflns_limit_h_max 4
_diffrn_reflns_limit_h_min -6
_diffrn_reflns_limit_k_max 1
_diffrn_reflns_limit_k_min -17
_diffrn_reflns_limit_l_max 1
_diffrn_reflns_limit_l_min -27
_diffrn_reflns_number 3380
_diffrn_reflns_theta_full 25.00
_diffrn_reflns_theta_max 25.00
_diffrn_reflns_theta_min 2.21
_diffrn_standards_decay_% 8.9
_diffrn_standards_interval_count 48
_diffrn_standards_number 2
_exptl_absorpt_coefficient_mu 4.280
_exptl_absorpt_correction_T_max 0.841
_exptl_absorpt_correction_T_min 0.297
_exptl_absorpt_correction_type psi-scans
_exptl_absorpt_process_details 'XSCANS (Siemens, 1996)'
_exptl_crystal_colour colourless
_exptl_crystal_density_diffrn 1.693
_exptl_crystal_density_method 'not measured'
_exptl_crystal_description plate
_exptl_crystal_F_000 1008
_exptl_crystal_size_max 0.40
_exptl_crystal_size_mid 0.32
_exptl_crystal_size_min 0.04
_refine_diff_density_max 0.348
_refine_diff_density_min -0.482
_refine_ls_abs_structure_details 'Flack (1983); 1026 Friedel pairs measured'
_refine_ls_abs_structure_Flack -0.05(3)
_refine_ls_extinction_method none
_refine_ls_goodness_of_fit_ref 0.928
_refine_ls_hydrogen_treatment constr
_refine_ls_matrix_type full
_refine_ls_number_parameters 235
_refine_ls_number_reflns 2970
_refine_ls_number_restraints 0
_refine_ls_restrained_S_all 0.928
_refine_ls_R_factor_all 0.1583
_refine_ls_R_factor_gt 0.0649
_refine_ls_shift/su_max 0.000
_refine_ls_shift/su_mean 0.000
_refine_ls_structure_factor_coef Fsqd
_refine_ls_weighting_details 'calc w=1/[\s^2^(Fo^2^)+(0.0629P)^2^+8.6752P] where P=(Fo^2^+2Fc^2^)/3'
_refine_ls_weighting_scheme calc
_refine_ls_wR_factor_gt 0.1269
_refine_ls_wR_factor_ref 0.1664
_reflns_number_gt 1501
_reflns_number_total 2970
_reflns_threshold_expression I>2\s(I)
_cod_data_source_file ga1014.cif
_cod_data_source_block I
_cod_depositor_comments
;
The following automatic conversions were performed:

'_geom_torsion_publ_flag' value 'Y' changed to 'y' according to
/home/saulius/struct/CIF-dictionaries/cif_core.dic dictionary named
'cif_core.dic' version 2.4.1 from 2010-06-29 (2 times).

Automatic conversion script
Id: cif_fix_values 1715 2011-07-08 13:25:40Z adriana 
;
_cod_database_code 2013441
_cod_database_fobs_code 2013441

loop_
_symmetry_equiv_pos_as_xyz
'x, y, z'
'-x+1/2, -y, z+1/2'
'-x, y+1/2, -z+1/2'
'x+1/2, -y+1/2, -z'

loop_
_atom_site_label
_atom_site_fract_x
_atom_site_fract_y
_atom_site_fract_z
_atom_site_U_iso_or_equiv
_atom_site_adp_type
_atom_site_calc_flag
_atom_site_refinement_flags
_atom_site_occupancy
_atom_site_disorder_assembly
_atom_site_disorder_group
_atom_site_type_symbol
Br1 0.5892(3) 0.25452(11) 0.94682(6) 0.0763(5) Uani d . 1 . . Br
S1 0.0034(6) 0.2055(3) 0.60919(19) 0.0698(12) Uani d . 1 . . S
N1 0.3650(18) 0.2679(7) 0.6580(4) 0.051(3) Uani d . 1 . . N
C1 0.381(3) 0.2856(10) 0.5528(5) 0.083(5) Uani d . 1 . . C
H1B 0.5304 0.3125 0.5602 0.124 Uiso calc R 1 . . H
H1C 0.2816 0.3290 0.5346 0.124 Uiso calc R 1 . . H
H1D 0.4005 0.2342 0.5284 0.124 Uiso calc R 1 . . H
C2 0.273(2) 0.2563(9) 0.6080(6) 0.052(3) Uani d . 1 . . C
C3 0.020(2) 0.1980(8) 0.6809(6) 0.056(4) Uani d . 1 . . C
H3A -0.0954 0.1726 0.7038 0.067 Uiso calc R 1 . . H
C4 0.223(2) 0.2342(8) 0.7013(6) 0.042(3) Uani d . 1 . . C
C5 0.303(2) 0.2394(8) 0.7595(5) 0.042(3) Uani d . 1 . . C
C6 0.514(2) 0.2818(8) 0.7722(5) 0.049(4) Uani d . 1 . . C
H6A 0.6027 0.3061 0.7428 0.059 Uiso calc R 1 . . H
C7 0.595(3) 0.2883(7) 0.8276(5) 0.047(3) Uani d . 1 . . C
H7A 0.7342 0.3185 0.8349 0.056 Uiso calc R 1 . . H
C8 0.472(2) 0.2506(8) 0.8720(5) 0.050(3) Uani d . 1 . . C
C9 0.264(3) 0.2076(8) 0.8600(6) 0.059(4) Uani d . 1 . . C
H9A 0.1781 0.1821 0.8895 0.071 Uiso calc R 1 . . H
C10 0.183(2) 0.2020(8) 0.8054(6) 0.054(4) Uani d . 1 . . C
H10A 0.0426 0.1723 0.7986 0.065 Uiso calc R 1 . . H
Br2 -0.1102(3) 0.47896(12) 0.54082(6) 0.0863(6) Uani d . 1 . . Br
S2 0.4871(6) 0.5208(3) 0.87758(17) 0.0659(11) Uani d . 1 . . S
N2 0.118(2) 0.4618(6) 0.8289(4) 0.051(3) Uani d . 1 . . N
C11 0.106(3) 0.4427(9) 0.9337(6) 0.074(4) Uani d . 1 . . C
H11A -0.0439 0.4162 0.9265 0.111 Uiso calc R 1 . . H
H11B 0.0875 0.4946 0.9577 0.111 Uiso calc R 1 . . H
H11C 0.2045 0.3994 0.9523 0.111 Uiso calc R 1 . . H
C12 0.214(2) 0.4705(8) 0.8786(6) 0.054(4) Uani d . 1 . . C
C13 0.471(2) 0.5269(9) 0.8046(6) 0.058(4) Uani d . 1 . . C
H13A 0.5854 0.5507 0.7810 0.069 Uiso calc R 1 . . H
C14 0.268(2) 0.4921(8) 0.7867(5) 0.040(3) Uani d . 1 . . C
C15 0.185(2) 0.4868(8) 0.7274(5) 0.040(3) Uani d . 1 . . C
C16 -0.025(2) 0.4443(8) 0.7149(6) 0.047(3) Uani d . 1 . . C
H16A -0.1117 0.4191 0.7444 0.056 Uiso calc R 1 . . H
C17 -0.111(2) 0.4383(8) 0.6593(6) 0.055(3) Uani d . 1 . . C
H17A -0.2464 0.4064 0.6514 0.066 Uiso calc R 1 . . H
C18 0.010(3) 0.4807(9) 0.6169(6) 0.059(4) Uani d . 1 . . C
C19 0.217(3) 0.5232(9) 0.6267(7) 0.068(4) Uani d . 1 . . C
H19A 0.3004 0.5487 0.5968 0.082 Uiso calc R 1 . . H
C20 0.301(2) 0.5278(8) 0.6826(6) 0.058(4) Uani d . 1 . . C
H20A 0.4386 0.5592 0.6899 0.070 Uiso calc R 1 . . H

loop_
_atom_site_aniso_label
_atom_site_aniso_U_11
_atom_site_aniso_U_22
_atom_site_aniso_U_33
_atom_site_aniso_U_12
_atom_site_aniso_U_13
_atom_site_aniso_U_23
Br1 0.0905(12) 0.0872(11) 0.0513(8) 0.0002(11) -0.0003(9) 0.0034(9)
S1 0.054(2) 0.075(3) 0.080(3) -0.0107(19) -0.021(2) -0.001(2)
N1 0.030(6) 0.065(7) 0.057(7) 0.003(6) 0.002(6) -0.012(6)
C1 0.081(11) 0.126(13) 0.042(8) -0.001(11) -0.013(10) -0.007(8)
C2 0.047(9) 0.057(8) 0.053(8) 0.002(7) -0.012(7) -0.006(9)
C3 0.044(9) 0.049(8) 0.075(11) 0.006(7) -0.003(8) -0.003(7)
C4 0.025(7) 0.035(8) 0.065(9) 0.006(6) 0.001(8) -0.010(7)
C5 0.033(8) 0.042(8) 0.050(8) 0.004(6) 0.000(7) -0.007(7)
C6 0.052(9) 0.054(9) 0.041(8) 0.008(7) 0.003(7) 0.004(6)
C7 0.041(8) 0.056(8) 0.042(7) -0.011(7) -0.005(7) 0.002(6)
C8 0.049(9) 0.047(8) 0.054(8) -0.004(7) 0.011(7) -0.012(7)
C9 0.066(11) 0.060(9) 0.052(9) 0.007(8) 0.023(8) 0.004(7)
C10 0.039(9) 0.060(9) 0.064(10) -0.006(7) 0.014(8) -0.002(8)
Br2 0.0897(13) 0.1106(13) 0.0587(9) -0.0073(12) -0.0037(10) 0.0130(9)
S2 0.052(2) 0.071(3) 0.075(3) -0.010(2) -0.010(2) -0.006(2)
N2 0.044(7) 0.052(7) 0.056(7) 0.003(6) -0.007(7) -0.005(5)
C11 0.065(10) 0.087(10) 0.069(10) 0.024(9) 0.007(10) 0.010(8)
C12 0.049(9) 0.055(9) 0.059(9) 0.005(7) 0.000(8) 0.010(8)
C13 0.024(8) 0.058(9) 0.092(11) -0.010(7) 0.000(7) 0.002(8)
C14 0.033(7) 0.039(7) 0.048(8) 0.008(6) 0.014(7) 0.014(6)
C15 0.033(8) 0.031(7) 0.056(8) 0.005(6) 0.011(7) -0.001(6)
C16 0.037(8) 0.049(8) 0.054(9) 0.003(6) 0.011(7) 0.004(6)
C17 0.041(8) 0.054(8) 0.071(10) -0.004(7) 0.007(9) 0.012(7)
C18 0.071(11) 0.055(9) 0.053(9) 0.001(8) -0.004(8) 0.012(8)
C19 0.079(12) 0.056(10) 0.068(11) -0.008(9) 0.017(9) 0.008(8)
C20 0.050(9) 0.047(9) 0.077(11) -0.011(7) 0.012(8) 0.010(8)

loop_
_atom_type_symbol
_atom_type_description
_atom_type_scat_dispersion_real
_atom_type_scat_dispersion_imag
_atom_type_scat_source
C C 0.0033 0.0016 'International Tables Vol C Tables 4.2.6.8 and 6.1.1.4'
H H 0.0000 0.0000 'International Tables Vol C Tables 4.2.6.8 and 6.1.1.4'
N N 0.0061 0.0033 'International Tables Vol C Tables 4.2.6.8 and 6.1.1.4'
S S 0.1246 0.1234 'International Tables Vol C Tables 4.2.6.8 and 6.1.1.4'
Br Br -0.2901 2.4595 'International Tables Vol C Tables 4.2.6.8 and 6.1.1.4'

loop_
_geom_angle_atom_site_label_1
_geom_angle_atom_site_label_2
_geom_angle_atom_site_label_3
_geom_angle
_geom_angle_publ_flag
C3 S1 C2 89.7(7) y
C2 N1 C4 111.9(10) y
C2 C1 H1B 109.5 n
C2 C1 H1C 109.5 n
H1B C1 H1C 109.5 n
C2 C1 H1D 109.5 n
H1B C1 H1D 109.5 n
H1C C1 H1D 109.5 n
N1 C2 C1 125.0(12) y
N1 C2 S1 114.2(10) y
C1 C2 S1 120.8(10) y
C4 C3 S1 111.7(11) y
C4 C3 H3A 124.2 n
S1 C3 H3A 124.2 n
C3 C4 N1 112.5(11) y
C3 C4 C5 128.4(12) y
N1 C4 C5 119.1(11) y
C10 C5 C6 116.3(12) n
C10 C5 C4 123.6(12) n
C6 C5 C4 120.1(12) n
C7 C6 C5 121.5(12) n
C7 C6 H6A 119.2 n
C5 C6 H6A 119.2 n
C8 C7 C6 120.7(13) n
C8 C7 H7A 119.6 n
C6 C7 H7A 119.6 n
C7 C8 C9 118.4(12) n
C7 C8 Br1 120.7(10) n
C9 C8 Br1 120.9(10) n
C10 C9 C8 120.9(13) n
C10 C9 H9A 119.6 n
C8 C9 H9A 119.6 n
C9 C10 C5 122.2(13) n
C9 C10 H10A 118.9 n
C5 C10 H10A 118.9 n
C13 S2 C12 89.2(6) y
C12 N2 C14 110.4(11) y
C12 C11 H11A 109.5 n
C12 C11 H11B 109.5 n
H11A C11 H11B 109.5 n
C12 C11 H11C 109.5 n
H11A C11 H11C 109.5 n
H11B C11 H11C 109.5 n
N2 C12 C11 125.1(12) y
N2 C12 S2 114.5(10) y
C11 C12 S2 120.4(11) y
C14 C13 S2 109.8(11) y
C14 C13 H13A 125.1 n
S2 C13 H13A 125.1 n
C13 C14 N2 116.0(12) y
C13 C14 C15 126.5(12) y
N2 C14 C15 117.5(11) y
C20 C15 C16 117.0(12) n
C20 C15 C14 122.8(12) n
C16 C15 C14 120.1(11) n
C15 C16 C17 122.0(12) n
C15 C16 H16A 119.0 n
C17 C16 H16A 119.0 n
C18 C17 C16 118.4(12) n
C18 C17 H17A 120.8 n
C16 C17 H17A 120.8 n
C19 C18 C17 122.0(13) n
C19 C18 Br2 118.5(11) n
C17 C18 Br2 119.5(11) n
C18 C19 C20 118.8(13) n
C18 C19 H19A 120.6 n
C20 C19 H19A 120.6 n
C15 C20 C19 121.6(13) n
C15 C20 H20A 119.2 n
C19 C20 H20A 119.2 n

loop_
_geom_bond_atom_site_label_1
_geom_bond_atom_site_label_2
_geom_bond_site_symmetry_2
_geom_bond_distance
_geom_bond_publ_flag
Br1 C8 . 1.880(12) y
S1 C3 . 1.690(14) y
S1 C2 . 1.719(13) y
N1 C2 . 1.298(14) y
N1 C4 . 1.395(15) y
C1 C2 . 1.501(18) y
C1 H1B . 0.9600 n
C1 H1C . 0.9600 n
C1 H1D . 0.9600 n
C3 C4 . 1.370(16) y
C3 H3A . 0.9300 n
C4 C5 . 1.443(16) y
C5 C10 . 1.393(16) n
C5 C6 . 1.397(16) n
C6 C7 . 1.384(15) n
C6 H6A . 0.9300 n
C7 C8 . 1.378(16) n
C7 H7A . 0.9300 n
C8 C9 . 1.382(17) n
C9 C10 . 1.367(17) n
C9 H9A . 0.9300 n
C10 H10A . 0.9300 n
Br2 C18 . 1.914(14) y
S2 C13 . 1.718(15) y
S2 C12 . 1.733(13) y
N2 C12 . 1.295(15) y
N2 C14 . 1.384(14) y
C11 C12 . 1.493(17) y
C11 H11A . 0.9600 n
C11 H11B . 0.9600 n
C11 H11C . 0.9600 n
C13 C14 . 1.341(16) y
C13 H13A . 0.9300 n
C14 C15 . 1.471(16) y
C15 C20 . 1.384(16) n
C15 C16 . 1.395(16) n
C16 C17 . 1.395(17) n
C16 H16A . 0.9300 n
C17 C18 . 1.364(17) n
C17 H17A . 0.9300 n
C18 C19 . 1.363(18) n
C19 C20 . 1.401(18) n
C19 H19A . 0.9300 n
C20 H20A . 0.9300 n

loop_
_geom_hbond_atom_site_label_D
_geom_hbond_atom_site_label_H
_geom_hbond_atom_site_label_A
_geom_hbond_site_symmetry_A
_geom_hbond_distance_DH
_geom_hbond_distance_HA
_geom_hbond_distance_DA
_geom_hbond_angle_DHA
_geom_hbond_publ_flag
C6 H6A N1 1_555 0.93 2.48 2.822(16) 102.1 y
C16 H16A N2 1_555 0.93 2.46 2.813(17) 102.2 y

loop_
_geom_torsion_atom_site_label_1
_geom_torsion_atom_site_label_2
_geom_torsion_atom_site_label_3
_geom_torsion_atom_site_label_4
_geom_torsion
_geom_torsion_publ_flag
C4 N1 C2 C1 179.5(13) n
C4 N1 C2 S1 1.3(14) n
C3 S1 C2 N1 -1.1(10) n
C3 S1 C2 C1 -179.4(12) n
C2 S1 C3 C4 0.5(10) n
S1 C3 C4 N1 0.0(13) n
S1 C3 C4 C5 -178.9(10) n
C2 N1 C4 C3 -0.8(15) n
C2 N1 C4 C5 178.2(11) n
C3 C4 C5 C10 4(2) n
N1 C4 C5 C10 -175.2(11) n
C3 C4 C5 C6 -178.0(12) n
N1 C4 C5 C6 3.1(17) y
C10 C5 C6 C7 -1.9(17) n
C4 C5 C6 C7 179.7(11) n
C5 C6 C7 C8 2.0(18) n
C6 C7 C8 C9 -1.1(18) n
C6 C7 C8 Br1 176.9(9) n
C7 C8 C9 C10 0.4(18) n
Br1 C8 C9 C10 -177.7(10) n
C8 C9 C10 C5 0(2) n
C6 C5 C10 C9 1.1(19) n
C4 C5 C10 C9 179.5(12) n
C14 N2 C12 C11 -178.4(12) n
C14 N2 C12 S2 2.8(14) n
C13 S2 C12 N2 -1.8(11) n
C13 S2 C12 C11 179.4(11) n
C12 S2 C13 C14 0.2(10) n
S2 C13 C14 N2 1.4(14) n
S2 C13 C14 C15 178.4(10) n
C12 N2 C14 C13 -2.7(16) n
C12 N2 C14 C15 179.9(11) n
C13 C14 C15 C20 -7.7(19) n
N2 C14 C15 C20 169.3(11) n
C13 C14 C15 C16 176.6(12) n
N2 C14 C15 C16 -6.4(16) y
C20 C15 C16 C17 3.6(17) n
C14 C15 C16 C17 179.6(11) n
C15 C16 C17 C18 -4.2(18) n
C16 C17 C18 C19 4(2) n
C16 C17 C18 Br2 -176.9(9) n
C17 C18 C19 C20 -4(2) n
Br2 C18 C19 C20 177.5(10) n
C16 C15 C20 C19 -3.0(18) n
C14 C15 C20 C19 -178.8(12) n
C18 C19 C20 C15 3(2) n

loop_
_cod_related_entry_id
_cod_related_entry_database
_cod_related_entry_code
1 ChemSpider 538913
